data_7219366
loop_
_publ_author_name
'Geary, Gemma C.'
'Hope, Eric G.'
'Singh, Kuldip'
'Stuart, Alison M.'

_publ_section_title
;
 Preparation of iodonium ylides: Probing the fluorination of
 1,3-dicarbonyl compounds with a fluoroiodane
;
_journal_name_full 'RSC Adv.'
_journal_paper_doi 10.1039/C4RA15733H
_journal_year 2015
_chemical_formula_moiety 'C20 H21 I O4'
_chemical_formula_sum 'C20 H21 I O4'
_chemical_formula_weight 452.27
_chemical_name_systematic
; 
 ? 
;
_space_group_IT_number 14
_symmetry_cell_setting monoclinic
_symmetry_space_group_name_Hall '-P 2yn'
_symmetry_space_group_name_H-M 'P 1 21/n 1'
_atom_sites_solution_hydrogens geom
_atom_sites_solution_primary direct
_atom_sites_solution_secondary difmap
_audit_creation_method SHELXL-97
_audit_update_record
;
2014-11-28 deposited with the CCDC.
2015-01-22 downloaded from the CCDC.
;
_cell_angle_alpha 90.00
_cell_angle_beta 104.717(4)
_cell_angle_gamma 90.00
_cell_formula_units_Z 4
_cell_length_a 15.062(3)
_cell_length_b 8.1555(15)
_cell_length_c 15.606(3)
_cell_measurement_reflns_used 581
_cell_measurement_temperature 150(2)
_cell_measurement_theta_max 23.162
_cell_measurement_theta_min 2.699
_cell_volume 1854.1(6)
_computing_cell_refinement 'Bruker SMART'
_computing_data_collection 'Bruker SMART'
_computing_data_reduction 'Bruker SHELXTL'
_computing_molecular_graphics 'Bruker SHELXTL'
_computing_publication_material 'Bruker SHELXTL'
_computing_structure_refinement 'SHELXL-97 (Sheldrick, 1997)'
_computing_structure_solution 'SHELXS-97 (Sheldrick, 1990)'
_diffrn_ambient_temperature 150(2)
_diffrn_measured_fraction_theta_full 0.999
_diffrn_measured_fraction_theta_max 0.999
_diffrn_measurement_device_type 'Bruker Apex 2000 CCD area detector'
_diffrn_measurement_method 'phi and omega scans'
_diffrn_radiation_monochromator graphite
_diffrn_radiation_source 'fine-focus sealed tube'
_diffrn_radiation_type MoK\a
_diffrn_radiation_wavelength 0.71073
_diffrn_reflns_av_R_equivalents 0.1203
_diffrn_reflns_av_sigmaI/netI 0.1256
_diffrn_reflns_limit_h_max 18
_diffrn_reflns_limit_h_min -18
_diffrn_reflns_limit_k_max 10
_diffrn_reflns_limit_k_min -10
_diffrn_reflns_limit_l_max 18
_diffrn_reflns_limit_l_min -19
_diffrn_reflns_number 14049
_diffrn_reflns_theta_full 26.00
_diffrn_reflns_theta_max 26.00
_diffrn_reflns_theta_min 1.68
_exptl_absorpt_coefficient_mu 1.748
_exptl_absorpt_correction_T_max 0.928
_exptl_absorpt_correction_T_min 0.673
_exptl_absorpt_correction_type empirical
_exptl_absorpt_process_details
;
absorption correction based on 3380 reflections(SADABS);Rint 0.0770 before
correction and 0.0519 after.
;
_exptl_crystal_colour colourless
_exptl_crystal_density_diffrn 1.620
_exptl_crystal_density_method 'not measured'
_exptl_crystal_description plate
_exptl_crystal_F_000 904
_exptl_crystal_size_max 0.16
_exptl_crystal_size_mid 0.11
_exptl_crystal_size_min 0.04
_refine_diff_density_max 0.737
_refine_diff_density_min -1.008
_refine_diff_density_rms 0.155
_refine_ls_extinction_method none
_refine_ls_goodness_of_fit_ref 0.869
_refine_ls_hydrogen_treatment constr
_refine_ls_matrix_type full
_refine_ls_number_parameters 229
_refine_ls_number_reflns 3635
_refine_ls_number_restraints 0
_refine_ls_restrained_S_all 0.869
_refine_ls_R_factor_all 0.0841
_refine_ls_R_factor_gt 0.0497
_refine_ls_shift/su_max 0.001
_refine_ls_shift/su_mean 0.000
_refine_ls_structure_factor_coef Fsqd
_refine_ls_weighting_details 'calc w=1/[\s^2^(Fo^2^)+(0.0156P)^2^+0.0000P] where P=(Fo^2^+2Fc^2^)/3'
_refine_ls_weighting_scheme calc
_refine_ls_wR_factor_gt 0.0763
_refine_ls_wR_factor_ref 0.0841
_reflns_number_gt 2501
_reflns_number_total 3635
_reflns_threshold_expression >2sigma(I)
_cod_data_source_file c4ra15733h2.cif
_cod_data_source_block 14028
_cod_depositor_comments
;
The following automatic conversions were performed:

'_symmetry_cell_setting' value 'Monoclinic' changed to 'monoclinic'
according to
/usr/data/users/saulius/crontab/automatic-downloads/rss-feeds/RSC/lib/dictionaries/cif_core.dic
dictionary named 'cif_core.dic' version 2.4.2 from 2011-04-26.

Automatic conversion script
Id: cif_fix_values 3008 2015-01-20 13:52:24Z robertas 
;
_cod_original_sg_symbol_H-M P2(1)/n
_cod_database_code 7219366

loop_
_symmetry_equiv_pos_as_xyz
'x, y, z'
'-x+1/2, y+1/2, -z+1/2'
'-x, -y, -z'
'x-1/2, -y-1/2, z-1/2'

loop_
_atom_site_label
_atom_site_type_symbol
_atom_site_fract_x
_atom_site_fract_y
_atom_site_fract_z
_atom_site_U_iso_or_equiv
_atom_site_adp_type
_atom_site_occupancy
_atom_site_symmetry_multiplicity
_atom_site_calc_flag
_atom_site_refinement_flags
I1 I 0.06465(2) -0.02700(4) 0.16228(3) 0.02392(12) Uani 1 1 d .
O1 O -0.1152(2) -0.0979(4) 0.1501(2) 0.0251(10) Uani 1 1 d .
H1 H -0.1340 -0.0908 0.0948 0.038 Uiso 1 1 calc R
O2 O 0.1624(3) 0.0864(5) 0.0256(3) 0.0368(11) Uani 1 1 d .
O3 O 0.3203(3) 0.1737(5) 0.2913(3) 0.0309(10) Uani 1 1 d .
O4 O 0.1889(3) 0.1063(5) 0.3250(3) 0.0328(11) Uani 1 1 d .
C1 C -0.0143(4) 0.1931(7) 0.1442(4) 0.0237(14) Uani 1 1 d .
C2 C 0.0257(4) 0.3329(7) 0.1187(4) 0.0261(15) Uani 1 1 d .
H2 H 0.0844 0.3272 0.1067 0.031 Uiso 1 1 calc R
C3 C -0.0208(4) 0.4789(8) 0.1111(4) 0.0338(16) Uani 1 1 d .
H3 H 0.0060 0.5749 0.0941 0.041 Uiso 1 1 calc R
C4 C -0.1059(4) 0.4874(7) 0.1278(4) 0.0335(16) Uani 1 1 d .
H4 H -0.1378 0.5889 0.1222 0.040 Uiso 1 1 calc R
C5 C -0.1446(4) 0.3492(7) 0.1525(4) 0.0290(15) Uani 1 1 d .
H5 H -0.2032 0.3570 0.1645 0.035 Uiso 1 1 calc R
C6 C -0.1001(4) 0.1956(7) 0.1607(3) 0.0205(13) Uani 1 1 d .
C7 C -0.1450(4) 0.0426(7) 0.1902(4) 0.0236(13) Uani 1 1 d .
C8 C -0.1087(4) 0.0205(8) 0.2891(3) 0.0318(15) Uani 1 1 d .
H8A H -0.1317 -0.0830 0.3071 0.048 Uiso 1 1 calc R
H8B H -0.1294 0.1118 0.3199 0.048 Uiso 1 1 calc R
H8C H -0.0415 0.0183 0.3043 0.048 Uiso 1 1 calc R
C9 C -0.2493(4) 0.0478(7) 0.1632(4) 0.0314(15) Uani 1 1 d .
H9A H -0.2704 0.0726 0.0999 0.047 Uiso 1 1 calc R
H9B H -0.2710 0.1329 0.1973 0.047 Uiso 1 1 calc R
H9C H -0.2737 -0.0589 0.1751 0.047 Uiso 1 1 calc R
C10 C 0.1935(4) 0.0755(7) 0.1793(4) 0.0220(14) Uani 1 1 d .
C11 C 0.2197(4) 0.0937(7) 0.0995(4) 0.0265(14) Uani 1 1 d .
C12 C 0.3184(4) 0.1154(7) 0.0979(4) 0.0251(14) Uani 1 1 d .
C13 C 0.3390(4) 0.2134(7) 0.0328(4) 0.0298(16) Uani 1 1 d .
H13 H 0.2916 0.2726 -0.0069 0.036 Uiso 1 1 calc R
C14 C 0.4284(4) 0.2249(8) 0.0256(4) 0.0362(17) Uani 1 1 d .
H14 H 0.4423 0.2932 -0.0186 0.043 Uiso 1 1 calc R
C15 C 0.4969(4) 0.1386(8) 0.0817(4) 0.0362(17) Uani 1 1 d .
H15 H 0.5582 0.1460 0.0763 0.043 Uiso 1 1 calc R
C16 C 0.4770(4) 0.0413(8) 0.1460(4) 0.0352(16) Uani 1 1 d .
H16 H 0.5246 -0.0186 0.1851 0.042 Uiso 1 1 calc R
C17 C 0.3893(4) 0.0299(8) 0.1540(4) 0.0299(15) Uani 1 1 d .
H17 H 0.3765 -0.0379 0.1989 0.036 Uiso 1 1 calc R
C18 C 0.2425(4) 0.1224(7) 0.2679(4) 0.0238(14) Uani 1 1 d .
C19 C 0.2311(4) 0.1399(8) 0.4164(4) 0.0334(16) Uani 1 1 d .
H19A H 0.2650 0.2451 0.4226 0.040 Uiso 1 1 calc R
H19B H 0.2746 0.0514 0.4426 0.040 Uiso 1 1 calc R
C20 C 0.1539(4) 0.1491(8) 0.4614(4) 0.0392(18) Uani 1 1 d .
H20A H 0.1178 0.2486 0.4423 0.059 Uiso 1 1 calc R
H20B H 0.1793 0.1522 0.5258 0.059 Uiso 1 1 calc R
H20C H 0.1144 0.0527 0.4455 0.059 Uiso 1 1 calc R

loop_
_atom_site_aniso_label
_atom_site_aniso_U_11
_atom_site_aniso_U_22
_atom_site_aniso_U_33
_atom_site_aniso_U_23
_atom_site_aniso_U_13
_atom_site_aniso_U_12
I1 0.01731(19) 0.0244(2) 0.0295(2) -0.0026(2) 0.00491(15) -0.00098(19)
O1 0.019(2) 0.029(2) 0.027(2) 0.0005(19) 0.0035(18) -0.0028(18)
O2 0.024(2) 0.062(3) 0.024(3) -0.006(2) 0.005(2) -0.004(2)
O3 0.021(2) 0.041(3) 0.030(3) -0.010(2) 0.005(2) -0.009(2)
O4 0.026(2) 0.050(3) 0.023(2) -0.006(2) 0.006(2) -0.012(2)
C1 0.017(3) 0.034(4) 0.020(3) -0.001(3) 0.002(3) 0.004(3)
C2 0.024(4) 0.025(4) 0.030(4) -0.003(3) 0.009(3) -0.004(3)
C3 0.037(4) 0.028(4) 0.032(4) 0.011(3) 0.000(3) -0.011(3)
C4 0.038(4) 0.018(4) 0.037(4) 0.002(3) -0.005(3) 0.005(3)
C5 0.020(3) 0.038(4) 0.026(4) -0.008(3) 0.002(3) 0.003(3)
C6 0.025(3) 0.022(4) 0.012(3) -0.001(2) 0.000(3) 0.003(3)
C7 0.019(3) 0.028(4) 0.024(3) -0.001(3) 0.007(3) 0.002(3)
C8 0.036(4) 0.037(4) 0.024(3) 0.000(3) 0.010(3) -0.006(3)
C9 0.026(3) 0.036(4) 0.034(4) 0.002(3) 0.011(3) -0.003(3)
C10 0.014(3) 0.026(4) 0.026(3) 0.002(3) 0.006(3) -0.006(2)
C11 0.022(3) 0.025(4) 0.030(4) 0.003(3) 0.001(3) -0.003(3)
C12 0.019(3) 0.030(4) 0.027(4) -0.003(3) 0.005(3) 0.002(3)
C13 0.026(4) 0.034(4) 0.029(4) -0.002(3) 0.007(3) -0.001(3)
C14 0.028(4) 0.042(5) 0.043(4) 0.003(3) 0.018(3) -0.009(3)
C15 0.013(3) 0.061(5) 0.036(4) -0.018(4) 0.009(3) -0.009(3)
C16 0.028(4) 0.052(5) 0.024(4) 0.001(3) 0.004(3) 0.009(3)
C17 0.023(3) 0.041(4) 0.027(3) 0.001(3) 0.009(3) 0.000(3)
C18 0.020(3) 0.019(4) 0.032(4) 0.003(3) 0.007(3) 0.003(3)
C19 0.031(4) 0.042(4) 0.024(4) -0.007(3) 0.001(3) 0.005(3)
C20 0.048(5) 0.047(5) 0.026(4) -0.003(3) 0.015(3) -0.010(3)

loop_
_atom_type_symbol
_atom_type_description
_atom_type_scat_dispersion_real
_atom_type_scat_dispersion_imag
_atom_type_scat_source
C C 0.0033 0.0016 'International Tables Vol C Tables 4.2.6.8 and 6.1.1.4'
H H 0.0000 0.0000 'International Tables Vol C Tables 4.2.6.8 and 6.1.1.4'
O O 0.0106 0.0060 'International Tables Vol C Tables 4.2.6.8 and 6.1.1.4'
I I -0.4742 1.8119 'International Tables Vol C Tables 4.2.6.8 and 6.1.1.4'

loop_
_geom_angle_atom_site_label_1
_geom_angle_atom_site_label_2
_geom_angle_atom_site_label_3
_geom_angle
C10 I1 C1 98.7(2)
C7 O1 H1 109.5
C18 O4 C19 116.7(4)
C6 C1 C2 122.3(5)
C6 C1 I1 120.3(4)
C2 C1 I1 117.4(4)
C3 C2 C1 119.1(6)
C3 C2 H2 120.5
C1 C2 H2 120.5
C2 C3 C4 120.6(6)
C2 C3 H3 119.7
C4 C3 H3 119.7
C5 C4 C3 119.8(6)
C5 C4 H4 120.1
C3 C4 H4 120.1
C4 C5 C6 122.0(6)
C4 C5 H5 119.0
C6 C5 H5 119.0
C1 C6 C5 116.2(5)
C1 C6 C7 123.1(5)
C5 C6 C7 120.7(5)
O1 C7 C8 106.2(4)
O1 C7 C9 108.5(5)
C8 C7 C9 111.5(5)
O1 C7 C6 107.9(4)
C8 C7 C6 109.2(5)
C9 C7 C6 113.3(5)
C7 C8 H8A 109.5
C7 C8 H8B 109.5
H8A C8 H8B 109.5
C7 C8 H8C 109.5
H8A C8 H8C 109.5
H8B C8 H8C 109.5
C7 C9 H9A 109.5
C7 C9 H9B 109.5
H9A C9 H9B 109.5
C7 C9 H9C 109.5
H9A C9 H9C 109.5
H9B C9 H9C 109.5
C11 C10 C18 129.1(5)
C11 C10 I1 113.2(4)
C18 C10 I1 117.6(4)
O2 C11 C10 121.9(5)
O2 C11 C12 116.2(5)
C10 C11 C12 121.8(5)
C17 C12 C13 118.1(5)
C17 C12 C11 122.5(5)
C13 C12 C11 119.1(5)
C14 C13 C12 120.2(6)
C14 C13 H13 119.9
C12 C13 H13 119.9
C15 C14 C13 120.3(6)
C15 C14 H14 119.8
C13 C14 H14 119.8
C14 C15 C16 119.8(6)
C14 C15 H15 120.1
C16 C15 H15 120.1
C17 C16 C15 120.3(6)
C17 C16 H16 119.8
C15 C16 H16 119.8
C16 C17 C12 121.2(6)
C16 C17 H17 119.4
C12 C17 H17 119.4
O3 C18 O4 122.0(5)
O3 C18 C10 126.9(5)
O4 C18 C10 111.1(5)
O4 C19 C20 105.9(5)
O4 C19 H19A 110.6
C20 C19 H19A 110.6
O4 C19 H19B 110.6
C20 C19 H19B 110.6
H19A C19 H19B 108.7
C19 C20 H20A 109.5
C19 C20 H20B 109.5
H20A C20 H20B 109.5
C19 C20 H20C 109.5
H20A C20 H20C 109.5
H20B C20 H20C 109.5

loop_
_geom_bond_atom_site_label_1
_geom_bond_atom_site_label_2
_geom_bond_distance
I1 C10 2.068(5)
I1 C1 2.132(6)
O1 C7 1.431(6)
O1 H1 0.8400
O2 C11 1.254(6)
O3 C18 1.210(6)
O4 C18 1.351(6)
O4 C19 1.433(6)
C1 C6 1.381(7)
C1 C2 1.394(8)
C2 C3 1.371(8)
C2 H2 0.9500
C3 C4 1.373(8)
C3 H3 0.9500
C4 C5 1.368(8)
C4 H4 0.9500
C5 C6 1.411(7)
C5 H5 0.9500
C6 C7 1.544(8)
C7 C8 1.510(7)
C7 C9 1.520(7)
C8 H8A 0.9800
C8 H8B 0.9800
C8 H8C 0.9800
C9 H9A 0.9800
C9 H9B 0.9800
C9 H9C 0.9800
C10 C11 1.406(8)
C10 C18 1.445(7)
C11 C12 1.503(7)
C12 C17 1.385(7)
C12 C13 1.389(7)
C13 C14 1.382(8)
C13 H13 0.9500
C14 C15 1.367(8)
C14 H14 0.9500
C15 C16 1.371(8)
C15 H15 0.9500
C16 C17 1.360(7)
C16 H16 0.9500
C17 H17 0.9500
C19 C20 1.506(7)
C19 H19A 0.9900
C19 H19B 0.9900
C20 H20A 0.9800
C20 H20B 0.9800
C20 H20C 0.9800

loop_
_geom_hbond_atom_site_label_D
_geom_hbond_atom_site_label_H
_geom_hbond_atom_site_label_A
_geom_hbond_distance_DH
_geom_hbond_distance_HA
_geom_hbond_distance_DA
_geom_hbond_angle_DHA
_geom_hbond_site_symmetry_A
O1 H1 O2 0.84 1.82 2.654(5) 173.5 3

loop_
_geom_torsion_atom_site_label_1
_geom_torsion_atom_site_label_2
_geom_torsion_atom_site_label_3
_geom_torsion_atom_site_label_4
_geom_torsion
C10 I1 C1 C6 -157.3(5)
C10 I1 C1 C2 20.4(5)
C6 C1 C2 C3 1.2(9)
I1 C1 C2 C3 -176.5(4)
C1 C2 C3 C4 -0.4(9)
C2 C3 C4 C5 0.2(9)
C3 C4 C5 C6 -0.7(9)
C2 C1 C6 C5 -1.6(8)
I1 C1 C6 C5 176.0(4)
C2 C1 C6 C7 -179.2(5)
I1 C1 C6 C7 -1.5(7)
C4 C5 C6 C1 1.4(8)
C4 C5 C6 C7 179.0(5)
C1 C6 C7 O1 -32.5(7)
C5 C6 C7 O1 150.0(5)
C1 C6 C7 C8 82.4(7)
C5 C6 C7 C8 -95.0(6)
C1 C6 C7 C9 -152.6(5)
C5 C6 C7 C9 29.9(7)
C1 I1 C10 C11 -90.4(4)
C1 I1 C10 C18 87.7(4)
C18 C10 C11 O2 -161.5(6)
I1 C10 C11 O2 16.3(7)
C18 C10 C11 C12 21.3(9)
I1 C10 C11 C12 -160.8(4)
O2 C11 C12 C17 -137.7(6)
C10 C11 C12 C17 39.6(9)
O2 C11 C12 C13 36.3(8)
C10 C11 C12 C13 -146.3(6)
C17 C12 C13 C14 -0.5(9)
C11 C12 C13 C14 -174.9(5)
C12 C13 C14 C15 0.8(9)
C13 C14 C15 C16 -0.6(10)
C14 C15 C16 C17 0.1(10)
C15 C16 C17 C12 0.1(10)
C13 C12 C17 C16 0.1(9)
C11 C12 C17 C16 174.2(6)
C19 O4 C18 O3 -5.1(8)
C19 O4 C18 C10 176.5(5)
C11 C10 C18 O3 -7.4(10)
I1 C10 C18 O3 174.8(5)
C11 C10 C18 O4 171.0(6)
I1 C10 C18 O4 -6.8(6)
C18 O4 C19 C20 168.1(5)
